data_7121228
loop_
_publ_author_name
'Borisova, Kseniya K.'
'Nikitina, Eugeniya V.'
'Novikov, Roman A.'
'Khrustalev, Victor N.'
'Dorovatovskii, Pavel V.'
'Zubavichus, Yan V.'
'Kuznetsov, Maxim L.'
'Zaytsev, Vladimir P.'
'Varlamov, Alexey V.'
'Zubkov, Fedor I.'

_publ_section_title
;
 Diels-Alder reactions between hexafluoro-2-butyne and bis-furyl dienes:
 kinetic versus thermodynamic control.
;
_journal_issue 23
_journal_name_full 'Chemical communications (Cambridge, England)'
_journal_page_first 2850
_journal_page_last 2853
_journal_paper_doi 10.1039/c7cc09466c
_journal_volume 54
_journal_year 2018
_chemical_formula_moiety 'C16 H10 F9 N O3, 0.5(C4 H8 O2)'
_chemical_formula_sum 'C18 H14 F9 N O4'
_chemical_formula_weight 479.30
_space_group_crystal_system monoclinic
_space_group_IT_number 14
_space_group_name_Hall '-P 2yn'
_space_group_name_H-M_alt 'P 1 21/n 1'
_symmetry_space_group_name_Hall '-P 2yn'
_symmetry_space_group_name_H-M 'P 1 21/n 1'
_atom_sites_solution_hydrogens geom
_atom_sites_solution_primary difmap
_atom_sites_solution_secondary difmap
_audit_creation_method SHELXL-2014/6
_audit_update_record
;
2017-08-22 deposited with the CCDC.
2018-01-24 downloaded from the CCDC.
;
_cell_angle_alpha 90
_cell_angle_beta 104.72(3)
_cell_angle_gamma 90
_cell_formula_units_Z 4
_cell_length_a 10.190(2)
_cell_length_b 12.170(2)
_cell_length_c 15.440(3)
_cell_measurement_reflns_used 500
_cell_measurement_temperature 100(2)
_cell_measurement_theta_max 36.0
_cell_measurement_theta_min 3.6
_cell_volume 1851.9(6)
_computing_cell_refinement iMosflm
_computing_data_collection Automar
_computing_data_reduction iMosflm
_computing_molecular_graphics 'Bruker SHELXTL'
_computing_publication_material 'Bruker SHELXTL'
_computing_structure_refinement 'SHELXL-2014/6 (Sheldrick, 2014)'
_computing_structure_solution 'SHELXS-97 (Sheldrick 2008)'
_diffrn_ambient_temperature 100(2)
_diffrn_measured_fraction_theta_full 0.977
_diffrn_measured_fraction_theta_max 0.929
_diffrn_measurement_device_type 'MAR CCD'
_diffrn_measurement_method '/f scan'
_diffrn_radiation_type synchrotron
_diffrn_radiation_wavelength 0.96990
_diffrn_reflns_av_R_equivalents 0.0607
_diffrn_reflns_av_unetI/netI 0.0468
_diffrn_reflns_Laue_measured_fraction_full 0.977
_diffrn_reflns_Laue_measured_fraction_max 0.929
_diffrn_reflns_limit_h_max 12
_diffrn_reflns_limit_h_min -12
_diffrn_reflns_limit_k_max 15
_diffrn_reflns_limit_k_min -14
_diffrn_reflns_limit_l_max 18
_diffrn_reflns_limit_l_min -18
_diffrn_reflns_number 23131
_diffrn_reflns_point_group_measured_fraction_full 0.977
_diffrn_reflns_point_group_measured_fraction_max 0.929
_diffrn_reflns_theta_full 35.587
_diffrn_reflns_theta_max 38.415
_diffrn_reflns_theta_min 3.630
_exptl_absorpt_coefficient_mu 0.404
_exptl_absorpt_correction_T_max 0.930
_exptl_absorpt_correction_T_min 0.890
_exptl_absorpt_correction_type multi-scan
_exptl_absorpt_process_details 'Scala (Evans, 2005)'
_exptl_crystal_colour colourless
_exptl_crystal_density_diffrn 1.719
_exptl_crystal_description prism
_exptl_crystal_F_000 968
_exptl_crystal_size_max 0.25
_exptl_crystal_size_mid 0.20
_exptl_crystal_size_min 0.15
_refine_diff_density_max 0.377
_refine_diff_density_min -0.242
_refine_diff_density_rms 0.057
_refine_ls_extinction_coef 0.0108(13)
_refine_ls_extinction_expression Fc^*^=kFc[1+0.001xFc^2^\l^3^/sin(2\q)]^-1/4^
_refine_ls_extinction_method SHELXL
_refine_ls_goodness_of_fit_ref 1.038
_refine_ls_hydrogen_treatment constr
_refine_ls_matrix_type full
_refine_ls_number_parameters 317
_refine_ls_number_reflns 3791
_refine_ls_number_restraints 5
_refine_ls_restrained_S_all 1.038
_refine_ls_R_factor_all 0.0452
_refine_ls_R_factor_gt 0.0393
_refine_ls_shift/su_max 0.000
_refine_ls_shift/su_mean 0.000
_refine_ls_structure_factor_coef Fsqd
_refine_ls_weighting_details 'w=1/[\s^2^(Fo^2^)+(0.0449P)^2^+0.9139P] where P=(Fo^2^+2Fc^2^)/3'
_refine_ls_weighting_scheme calc
_refine_ls_wR_factor_gt 0.0982
_refine_ls_wR_factor_ref 0.1037
_reflns_Friedel_coverage 0.000
_reflns_number_gt 3350
_reflns_number_total 3791
_reflns_threshold_expression 'I > 2\s(I)'
_cod_data_source_file c7cc09466c2.cif
_cod_data_source_block 3
_cod_depositor_comments 'Adding full bibliography for 7121226--7121231.cif.'
_cod_database_code 7121228
_shelx_space_group_comment
;
The symmetry employed for this shelxl refinement is uniquely defined
by the following loop, which should always be used as a source of
symmetry information in preference to the above space-group names.
They are only intended as comments.
;
_shelx_estimated_absorpt_t_min 0.898
_shelx_estimated_absorpt_t_max 0.937
_shelxl_version_number 2014/6

loop_
_space_group_symop_operation_xyz
'x, y, z'
'-x+1/2, y+1/2, -z+1/2'
'-x, -y, -z'
'x-1/2, -y-1/2, z-1/2'

loop_
_atom_site_label
_atom_site_type_symbol
_atom_site_fract_x
_atom_site_fract_y
_atom_site_fract_z
_atom_site_U_iso_or_equiv
_atom_site_adp_type
_atom_site_occupancy
_atom_site_site_symmetry_order
_atom_site_calc_flag
_atom_site_refinement_flags_posn
_atom_site_refinement_flags_adp
_atom_site_refinement_flags_occupancy
F1 F 0.06331(9) 0.77344(8) 0.23741(7) 0.0297(3) Uani 1 1 d . . .
F2 F 0.12766(10) 0.85017(9) 0.36840(7) 0.0318(3) Uani 1 1 d . . .
F3 F -0.00492(9) 0.93702(9) 0.25851(8) 0.0377(3) Uani 1 1 d . . .
F4 F 0.91887(9) 0.83904(8) 0.47344(7) 0.0291(2) Uani 1 1 d . . .
F5 F 0.85199(10) 0.72214(8) 0.55767(7) 0.0323(3) Uani 1 1 d . . .
F6 F 0.86844(10) 0.89330(9) 0.59439(7) 0.0342(3) Uani 1 1 d . . .
F7 F 0.61265(9) 0.68701(8) 0.25632(7) 0.0282(2) Uani 1 1 d . . .
F8 F 0.77009(9) 0.65970(8) 0.37767(7) 0.0284(2) Uani 1 1 d . . .
F9 F 0.78570(9) 0.79428(8) 0.29097(7) 0.0276(2) Uani 1 1 d . . .
O1 O 0.45336(10) 0.81020(8) 0.45994(7) 0.0186(2) Uani 1 1 d . . .
O2 O 0.53340(10) 0.98475(8) 0.39822(7) 0.0170(2) Uani 1 1 d . . .
O3 O 0.20527(12) 1.01321(9) 0.21770(9) 0.0293(3) Uani 1 1 d . . .
C1 C 0.45727(14) 0.91871(12) 0.24533(10) 0.0192(3) Uani 1 1 d . . .
H1A H 0.4310 0.9931 0.2211 0.023 Uiso 1 1 calc R U .
H1B H 0.4852 0.8754 0.1988 0.023 Uiso 1 1 calc R U .
N2 N 0.34049(12) 0.86519(10) 0.26827(9) 0.0179(3) Uani 1 1 d . . .
C3 C 0.36359(14) 0.75285(12) 0.30545(11) 0.0190(3) Uani 1 1 d . . .
H3A H 0.3807 0.7025 0.2592 0.023 Uiso 1 1 calc R U .
H3B H 0.2812 0.7271 0.3222 0.023 Uiso 1 1 calc R U .
C3A C 0.48361(14) 0.74977(11) 0.38719(10) 0.0168(3) Uani 1 1 d . . .
C4 C 0.52988(14) 0.63989(12) 0.43347(11) 0.0202(3) Uani 1 1 d . . .
H4 H 0.5177 0.5686 0.4076 0.024 Uiso 1 1 calc R U .
C5 C 0.59094(15) 0.66600(12) 0.51802(11) 0.0228(3) Uani 1 1 d . . .
H5 H 0.6327 0.6170 0.5648 0.027 Uiso 1 1 calc R U .
C6 C 0.57996(15) 0.79153(12) 0.52420(10) 0.0203(3) Uani 1 1 d . . .
H6 H 0.5847 0.8203 0.5856 0.024 Uiso 1 1 calc R U .
C6A C 0.68221(14) 0.84823(12) 0.47513(10) 0.0171(3) Uani 1 1 d . . .
C7 C 0.66158(14) 0.97811(12) 0.46424(10) 0.0187(3) Uani 1 1 d . . .
H7 H 0.6655 1.0187 0.5212 0.022 Uiso 1 1 calc R U .
C8 C 0.75694(15) 1.02175(12) 0.40986(11) 0.0223(3) Uani 1 1 d . . .
H8 H 0.8381 1.0625 0.4319 0.027 Uiso 1 1 calc R U .
C9 C 0.70292(14) 0.99105(12) 0.32539(11) 0.0203(3) Uani 1 1 d . . .
H9 H 0.7368 1.0057 0.2746 0.024 Uiso 1 1 calc R U .
C9A C 0.57437(14) 0.92702(11) 0.32797(10) 0.0162(3) Uani 1 1 d . . .
C9B C 0.61707(13) 0.81154(11) 0.37541(10) 0.0152(3) Uani 1 1 d . . .
C10 C 0.22366(14) 0.92232(12) 0.25304(10) 0.0194(3) Uani 1 1 d . . .
C11 C 0.10094(15) 0.86954(13) 0.27994(11) 0.0236(3) Uani 1 1 d . . .
C12 C 0.82997(15) 0.82437(13) 0.52342(11) 0.0229(3) Uani 1 1 d . . .
C13 C 0.69781(14) 0.73920(12) 0.32593(10) 0.0197(3) Uani 1 1 d . . .
O4 O 0.8999(3) 0.4483(2) 0.39952(16) 0.0376(6) Uani 0.5 1 d D . P
O5 O 1.0152(2) 0.51602(19) 0.53415(17) 0.0271(5) Uani 0.5 1 d D . P
C14 C 0.9197(4) 0.4519(3) 0.47962(18) 0.0235(8) Uani 0.5 1 d D . P
C15 C 0.8391(4) 0.3905(3) 0.5329(3) 0.0388(9) Uani 0.5 1 d D . P
H15A H 0.7812 0.3444 0.4865 0.058 Uiso 0.5 1 d R U P
H15B H 0.7829 0.4444 0.5541 0.058 Uiso 0.5 1 d R U P
H15C H 0.8867 0.3442 0.5830 0.058 Uiso 0.5 1 d R U P
C16 C 1.1020(4) 0.5755(3) 0.4889(2) 0.0266(9) Uani 0.5 1 d D . P
H16A H 1.0472 0.6244 0.4422 0.032 Uiso 0.5 1 d R U P
H16B H 1.1521 0.5233 0.4600 0.032 Uiso 0.5 1 d R U P
C17 C 1.2011(3) 0.6423(3) 0.5595(2) 0.0364(8) Uani 0.5 1 d D . P
H17A H 1.2618 0.6835 0.5313 0.055 Uiso 0.5 1 d R U P
H17B H 1.1503 0.6937 0.5875 0.055 Uiso 0.5 1 d R U P
H17C H 1.2547 0.5930 0.6052 0.055 Uiso 0.5 1 d R U P

loop_
_atom_site_aniso_label
_atom_site_aniso_U_11
_atom_site_aniso_U_22
_atom_site_aniso_U_33
_atom_site_aniso_U_23
_atom_site_aniso_U_13
_atom_site_aniso_U_12
F1 0.0203(5) 0.0297(5) 0.0374(6) -0.0079(4) 0.0040(4) -0.0062(4)
F2 0.0292(5) 0.0410(6) 0.0283(6) -0.0019(4) 0.0129(4) -0.0029(4)
F3 0.0182(5) 0.0363(6) 0.0592(8) 0.0032(5) 0.0112(5) 0.0087(4)
F4 0.0139(4) 0.0405(6) 0.0319(6) -0.0008(4) 0.0039(4) 0.0028(4)
F5 0.0251(5) 0.0310(5) 0.0347(6) 0.0078(4) -0.0033(4) 0.0078(4)
F6 0.0285(5) 0.0412(6) 0.0257(6) -0.0111(4) -0.0065(4) 0.0025(4)
F7 0.0234(5) 0.0321(5) 0.0276(5) -0.0144(4) 0.0036(4) 0.0005(4)
F8 0.0269(5) 0.0268(5) 0.0317(6) 0.0021(4) 0.0075(4) 0.0132(4)
F9 0.0240(5) 0.0296(5) 0.0343(6) -0.0038(4) 0.0170(4) -0.0005(4)
O1 0.0169(5) 0.0192(5) 0.0212(6) 0.0001(4) 0.0076(4) 0.0019(4)
O2 0.0148(5) 0.0176(5) 0.0190(6) -0.0018(4) 0.0050(4) 0.0013(4)
O3 0.0260(6) 0.0221(6) 0.0390(7) 0.0074(5) 0.0069(5) 0.0072(4)
C1 0.0164(7) 0.0206(7) 0.0197(8) 0.0026(6) 0.0031(6) -0.0016(5)
N2 0.0138(6) 0.0159(6) 0.0226(7) 0.0018(5) 0.0018(5) 0.0000(4)
C3 0.0153(6) 0.0155(7) 0.0251(8) 0.0012(6) 0.0030(6) 0.0000(5)
C3A 0.0156(6) 0.0149(7) 0.0201(8) 0.0001(5) 0.0051(6) 0.0008(5)
C4 0.0197(7) 0.0151(7) 0.0263(9) 0.0024(6) 0.0068(6) 0.0005(5)
C5 0.0239(7) 0.0209(7) 0.0245(9) 0.0063(6) 0.0074(6) 0.0027(6)
C6 0.0200(7) 0.0227(7) 0.0182(8) 0.0020(6) 0.0049(6) 0.0011(6)
C6A 0.0152(6) 0.0180(7) 0.0174(8) -0.0010(5) 0.0027(6) 0.0011(5)
C7 0.0161(7) 0.0181(7) 0.0211(8) -0.0035(6) 0.0032(6) -0.0013(5)
C8 0.0166(7) 0.0196(7) 0.0303(9) -0.0008(6) 0.0050(6) -0.0035(5)
C9 0.0166(7) 0.0189(7) 0.0272(9) 0.0026(6) 0.0087(6) -0.0007(5)
C9A 0.0148(6) 0.0160(7) 0.0183(8) -0.0003(5) 0.0051(5) 0.0001(5)
C9B 0.0134(6) 0.0160(7) 0.0166(7) -0.0001(5) 0.0046(5) 0.0011(5)
C10 0.0174(7) 0.0212(7) 0.0181(8) -0.0030(6) 0.0019(6) 0.0006(5)
C11 0.0170(7) 0.0255(8) 0.0270(9) -0.0029(6) 0.0033(6) 0.0022(6)
C12 0.0190(7) 0.0256(8) 0.0216(8) -0.0020(6) 0.0008(6) 0.0013(6)
C13 0.0153(7) 0.0208(7) 0.0225(8) -0.0023(6) 0.0038(6) 0.0012(5)
O4 0.0355(14) 0.0429(15) 0.0357(17) -0.0025(12) 0.0115(12) 0.0086(11)
O5 0.0292(13) 0.0281(13) 0.0269(13) 0.0037(10) 0.0121(13) 0.0027(11)
C14 0.030(2) 0.025(2) 0.019(3) -0.0003(15) 0.0119(18) 0.0104(17)
C15 0.047(2) 0.032(2) 0.044(2) -0.0031(17) 0.022(2) -0.0067(17)
C16 0.0233(19) 0.036(2) 0.025(3) 0.0044(17) 0.0154(17) 0.0048(16)
C17 0.0291(17) 0.047(2) 0.033(2) 0.0029(16) 0.0076(15) -0.0011(15)

loop_
_atom_type_symbol
_atom_type_description
_atom_type_scat_dispersion_real
_atom_type_scat_dispersion_imag
_atom_type_scat_source
C C 0.0070 0.0030 'International Tables Vol C Tables 4.2.6.8 and 6.1.1.4'
H H 0.0000 0.0000 'International Tables Vol C Tables 4.2.6.8 and 6.1.1.4'
N N 0.0130 0.0070 'International Tables Vol C Tables 4.2.6.8 and 6.1.1.4'
O O 0.0210 0.0120 'International Tables Vol C Tables 4.2.6.8 and 6.1.1.4'
F F 0.0330 0.0200 'International Tables Vol C Tables 4.2.6.8 and 6.1.1.4'

loop_
_geom_angle_atom_site_label_1
_geom_angle_atom_site_label_2
_geom_angle_atom_site_label_3
_geom_angle
C6 O1 C3A 97.23(10)
C9A O2 C7 96.97(10)
N2 C1 C9A 109.77(12)
N2 C1 H1A 109.7
C9A C1 H1A 109.7
N2 C1 H1B 109.7
C9A C1 H1B 109.7
H1A C1 H1B 108.2
C10 N2 C1 117.45(12)
C10 N2 C3 126.28(12)
C1 N2 C3 116.27(11)
N2 C3 C3A 111.14(12)
N2 C3 H3A 109.4
C3A C3 H3A 109.4
N2 C3 H3B 109.4
C3A C3 H3B 109.4
H3A C3 H3B 108.0
O1 C3A C3 110.42(11)
O1 C3A C4 100.56(11)
C3 C3A C4 119.76(12)
O1 C3A C9B 101.81(11)
C3 C3A C9B 114.91(12)
C4 C3A C9B 107.00(11)
C5 C4 C3A 105.07(13)
C5 C4 H4 127.5
C3A C4 H4 127.5
C4 C5 C6 105.93(13)
C4 C5 H5 127.0
C6 C5 H5 127.0
O1 C6 C5 100.47(12)
O1 C6 C6A 100.65(11)
C5 C6 C6A 109.53(12)
O1 C6 H6 114.8
C5 C6 H6 114.8
C6A C6 H6 114.8
C12 C6A C9B 122.68(12)
C12 C6A C6 111.60(12)
C9B C6A C6 100.24(11)
C12 C6A C7 109.04(11)
C9B C6A C7 99.54(11)
C6 C6A C7 113.21(11)
O2 C7 C8 100.38(12)
O2 C7 C6A 101.62(10)
C8 C7 C6A 108.42(12)
O2 C7 H7 114.9
C8 C7 H7 114.9
C6A C7 H7 114.9
C9 C8 C7 106.09(13)
C9 C8 H8 127.0
C7 C8 H8 127.0
C8 C9 C9A 105.07(13)
C8 C9 H9 127.5
C9A C9 H9 127.5
O2 C9A C1 110.51(11)
O2 C9A C9 100.64(11)
C1 C9A C9 120.53(13)
O2 C9A C9B 100.46(11)
C1 C9A C9B 113.17(11)
C9 C9A C9B 108.96(11)
C13 C9B C6A 120.14(12)
C13 C9B C9A 113.29(12)
C6A C9B C9A 101.36(11)
C13 C9B C3A 111.39(11)
C6A C9B C3A 100.40(11)
C9A C9B C3A 108.97(10)
O3 C10 N2 124.86(14)
O3 C10 C11 116.71(13)
N2 C10 C11 118.41(13)
F3 C11 F2 107.67(13)
F3 C11 F1 107.60(12)
F2 C11 F1 107.57(13)
F3 C11 C10 109.61(13)
F2 C11 C10 112.04(13)
F1 C11 C10 112.15(12)
F4 C12 F5 106.19(12)
F4 C12 F6 106.46(12)
F5 C12 F6 105.59(13)
F4 C12 C6A 114.78(13)
F5 C12 C6A 114.31(12)
F6 C12 C6A 108.85(12)
F9 C13 F8 106.13(11)
F9 C13 F7 105.92(12)
F8 C13 F7 106.07(12)
F9 C13 C9B 114.33(12)
F8 C13 C9B 113.45(12)
F7 C13 C9B 110.32(11)
C14 O5 C16 114.6(3)
O4 C14 O5 124.4(4)
O4 C14 C15 125.0(3)
O5 C14 C15 110.6(3)
C14 C15 H15A 101.4
C14 C15 H15B 107.3
H15A C15 H15B 109.5
C14 C15 H15C 119.3
H15A C15 H15C 109.5
H15B C15 H15C 109.5
O5 C16 C17 107.2(3)
O5 C16 H16A 110.5
C17 C16 H16A 110.5
O5 C16 H16B 110.2
C17 C16 H16B 110.0
H16A C16 H16B 108.5
C16 C17 H17A 109.6
C16 C17 H17B 109.2
H17A C17 H17B 109.5
C16 C17 H17C 109.7
H17A C17 H17C 109.5
H17B C17 H17C 109.5

loop_
_geom_bond_atom_site_label_1
_geom_bond_atom_site_label_2
_geom_bond_distance
F1 C11 1.3484(19)
F2 C11 1.344(2)
F3 C11 1.3289(18)
F4 C12 1.3428(19)
F5 C12 1.3481(19)
F6 C12 1.3564(19)
F7 C13 1.3556(18)
F8 C13 1.3481(18)
F9 C13 1.3373(17)
O1 C6 1.4317(19)
O1 C3A 1.4400(18)
O2 C9A 1.4403(17)
O2 C7 1.4404(18)
O3 C10 1.2265(19)
C1 N2 1.4764(18)
C1 C9A 1.513(2)
C1 H1A 0.9900
C1 H1B 0.9900
N2 C10 1.3467(19)
N2 C3 1.4784(18)
C3 C3A 1.518(2)
C3 H3A 0.9900
C3 H3B 0.9900
C3A C4 1.533(2)
C3A C9B 1.6042(19)
C4 C5 1.334(2)
C4 H4 0.9500
C5 C6 1.537(2)
C5 H5 0.9500
C6 C6A 1.593(2)
C6 H6 1.0000
C6A C12 1.529(2)
C6A C9B 1.578(2)
C6A C7 1.598(2)
C7 C8 1.532(2)
C7 H7 1.0000
C8 C9 1.334(2)
C8 H8 0.9500
C9 C9A 1.5334(19)
C9 H9 0.9500
C9A C9B 1.5935(19)
C9B C13 1.5346(19)
C10 C11 1.553(2)
O4 C14 1.202(3)
O5 C14 1.359(3)
O5 C16 1.452(3)
C14 C15 1.501(3)
C15 H15A 0.9800
C15 H15B 0.9799
C15 H15C 0.9799
C16 C17 1.520(3)
C16 H16A 0.9901
C16 H16B 0.9900
C17 H17A 0.9801
C17 H17B 0.9800
C17 H17C 0.9798

loop_
_geom_torsion_atom_site_label_1
_geom_torsion_atom_site_label_2
_geom_torsion_atom_site_label_3
_geom_torsion_atom_site_label_4
_geom_torsion
C9A C1 N2 C10 120.97(14)
C9A C1 N2 C3 -59.45(16)
C10 N2 C3 C3A -125.26(15)
C1 N2 C3 C3A 55.20(17)
C6 O1 C3A C3 179.43(11)
C6 O1 C3A C4 51.97(12)
C6 O1 C3A C9B -58.08(12)
N2 C3 C3A O1 67.12(15)
N2 C3 C3A C4 -176.89(12)
N2 C3 C3A C9B -47.33(16)
O1 C3A C4 C5 -33.26(14)
C3 C3A C4 C5 -154.30(14)
C9B C3A C4 C5 72.69(15)
C3A C4 C5 C6 1.01(15)
C3A O1 C6 C5 -51.11(12)
C3A O1 C6 C6A 61.27(12)
C4 C5 C6 O1 31.72(15)
C4 C5 C6 C6A -73.64(15)
O1 C6 C6A C12 -170.99(11)
C5 C6 C6A C12 -65.75(16)
O1 C6 C6A C9B -39.57(12)
C5 C6 C6A C9B 65.67(14)
O1 C6 C6A C7 65.54(14)
C5 C6 C6A C7 170.78(12)
C9A O2 C7 C8 51.25(12)
C9A O2 C7 C6A -60.20(12)
C12 C6A C7 O2 164.85(12)
C9B C6A C7 O2 35.26(12)
C6 C6A C7 O2 -70.29(14)
C12 C6A C7 C8 59.64(16)
C9B C6A C7 C8 -69.95(13)
C6 C6A C7 C8 -175.50(12)
O2 C7 C8 C9 -32.06(14)
C6A C7 C8 C9 74.01(15)
C7 C8 C9 C9A -0.61(15)
C7 O2 C9A C1 179.66(11)
C7 O2 C9A C9 -51.86(12)
C7 O2 C9A C9B 59.91(11)
N2 C1 C9A O2 -56.26(15)
N2 C1 C9A C9 -172.97(12)
N2 C1 C9A C9B 55.51(15)
C8 C9 C9A O2 33.15(14)
C8 C9 C9A C1 154.80(14)
C8 C9 C9A C9B -71.91(15)
C12 C6A C9B C13 6.2(2)
C6 C6A C9B C13 -117.83(13)
C7 C6A C9B C13 126.29(13)
C12 C6A C9B C9A -119.43(14)
C6 C6A C9B C9A 116.50(11)
C7 C6A C9B C9A 0.62(12)
C12 C6A C9B C3A 128.61(13)
C6 C6A C9B C3A 4.54(12)
C7 C6A C9B C3A -111.34(11)
O2 C9A C9B C13 -166.32(11)
C1 C9A C9B C13 75.87(15)
C9 C9A C9B C13 -61.13(15)
O2 C9A C9B C6A -36.21(12)
C1 C9A C9B C6A -154.03(12)
C9 C9A C9B C6A 68.97(14)
O2 C9A C9B C3A 69.07(13)
C1 C9A C9B C3A -48.74(15)
C9 C9A C9B C3A 174.26(11)
O1 C3A C9B C13 159.69(11)
C3 C3A C9B C13 -80.95(15)
C4 C3A C9B C13 54.63(15)
O1 C3A C9B C6A 31.36(12)
C3 C3A C9B C6A 150.72(12)
C4 C3A C9B C6A -73.70(13)
O1 C3A C9B C9A -74.59(13)
C3 C3A C9B C9A 44.77(15)
C4 C3A C9B C9A -179.65(11)
C1 N2 C10 O3 3.6(2)
C3 N2 C10 O3 -175.93(14)
C1 N2 C10 C11 -177.73(13)
C3 N2 C10 C11 2.7(2)
O3 C10 C11 F3 -0.2(2)
N2 C10 C11 F3 -179.00(13)
O3 C10 C11 F2 -119.70(15)
N2 C10 C11 F2 61.54(18)
O3 C10 C11 F1 119.21(15)
N2 C10 C11 F1 -59.56(18)
C9B C6A C12 F4 41.60(19)
C6 C6A C12 F4 160.36(12)
C7 C6A C12 F4 -73.84(16)
C9B C6A C12 F5 -81.46(18)
C6 C6A C12 F5 37.30(17)
C7 C6A C12 F5 163.10(13)
C9B C6A C12 F6 160.77(13)
C6 C6A C12 F6 -80.48(15)
C7 C6A C12 F6 45.33(16)
C6A C9B C13 F9 -81.70(16)
C9A C9B C13 F9 38.17(17)
C3A C9B C13 F9 161.45(12)
C6A C9B C13 F8 40.21(18)
C9A C9B C13 F8 160.08(11)
C3A C9B C13 F8 -76.64(15)
C6A C9B C13 F7 159.05(12)
C9A C9B C13 F7 -81.08(15)
C3A C9B C13 F7 42.21(16)
C16 O5 C14 O4 -4.9(6)
C16 O5 C14 C15 177.7(3)
C14 O5 C16 C17 179.9(3)
